data_7104777
loop_
_publ_author_name
'Chotana, Ghayoor A'
'Vanchura, 2nd, Britt A'
'Tse, Man Kin'
'Staples, Richard J'
'Maleczka, Jr, Robert E'
'Smith, 3rd, Milton R'

_publ_section_title
;
 Getting the sterics just right: a five-coordinate iridium trisboryl
 complex that reacts with C-H bonds at room temperature.
;
_journal_issue 38
_journal_name_full 'Chemical communications (Cambridge, England)'
_journal_page_first 5731
_journal_page_last 5733
_journal_paper_doi 10.1039/b914736e
_journal_volume 34
_journal_year 2009
_chemical_formula_moiety 'C36 H76 B3 Ir O6 P2'
_chemical_formula_sum 'C36 H76 B3 Ir O6 P2'
_chemical_formula_weight 891.54
_chemical_name_common (dtbpe)Ir(BPin)3
_chemical_name_systematic
;
?
;
_space_group_IT_number 2
_symmetry_cell_setting triclinic
_symmetry_space_group_name_Hall '-P 1'
_symmetry_space_group_name_H-M 'P -1'
_atom_sites_solution_hydrogens geom
_atom_sites_solution_primary direct
_atom_sites_solution_secondary difmap
_audit_creation_method SHELXL-97
_cell_angle_alpha 73.82(3)
_cell_angle_beta 76.42(3)
_cell_angle_gamma 69.37(2)
_cell_formula_units_Z 2
_cell_length_a 11.651(4)
_cell_length_b 12.035(4)
_cell_length_c 17.151(4)
_cell_measurement_reflns_used 6106
_cell_measurement_temperature 293(2)
_cell_measurement_theta_max 23.36
_cell_measurement_theta_min 1.85
_cell_volume 2136.6(11)
_computing_cell_refinement 'Bruker XSCANS'
_computing_data_collection 'Bruker XSCANS'
_computing_data_reduction 'Bruker SHELXTL'
_computing_molecular_graphics 'Bruker SHELXTL'
_computing_publication_material 'Bruker SHELXTL'
_computing_structure_refinement 'SHELXL-97 (Sheldrick, 2008)'
_computing_structure_solution 'SHELXS-97 (Sheldrick, 2008)'
_diffrn_ambient_temperature 293(2)
_diffrn_measured_fraction_theta_full 0.984
_diffrn_measured_fraction_theta_max 0.984
_diffrn_measurement_device_type 'Bruker P4'
_diffrn_measurement_method '\w scans'
_diffrn_radiation_monochromator graphite
_diffrn_radiation_source 'fine-focus sealed tube'
_diffrn_radiation_type MoK\a
_diffrn_radiation_wavelength 0.71073
_diffrn_reflns_av_R_equivalents 0.0668
_diffrn_reflns_av_sigmaI/netI 0.0635
_diffrn_reflns_limit_h_max 12
_diffrn_reflns_limit_h_min -11
_diffrn_reflns_limit_k_max 13
_diffrn_reflns_limit_k_min -8
_diffrn_reflns_limit_l_max 19
_diffrn_reflns_limit_l_min -18
_diffrn_reflns_number 9677
_diffrn_reflns_theta_full 23.36
_diffrn_reflns_theta_max 23.36
_diffrn_reflns_theta_min 1.85
_exptl_absorpt_coefficient_mu 3.238
_exptl_absorpt_correction_type none
_exptl_crystal_colour colorless
_exptl_crystal_density_diffrn 1.386
_exptl_crystal_density_method 'not measured'
_exptl_crystal_description chunk
_exptl_crystal_F_000 924
_exptl_crystal_size_max 0.44
_exptl_crystal_size_mid 0.22
_exptl_crystal_size_min 0.18
_refine_diff_density_max 4.276
_refine_diff_density_min -4.159
_refine_diff_density_rms 0.237
_refine_ls_extinction_method none
_refine_ls_goodness_of_fit_ref 1.031
_refine_ls_hydrogen_treatment constr
_refine_ls_matrix_type full
_refine_ls_number_parameters 457
_refine_ls_number_reflns 6106
_refine_ls_number_restraints 0
_refine_ls_restrained_S_all 1.031
_refine_ls_R_factor_all 0.0653
_refine_ls_R_factor_gt 0.0581
_refine_ls_shift/su_max 0.000
_refine_ls_shift/su_mean 0.000
_refine_ls_structure_factor_coef Fsqd
_refine_ls_weighting_details 'calc w=1/[\s^2^(Fo^2^)+(0.1108P)^2^+0.0000P] where P=(Fo^2^+2Fc^2^)/3'
_refine_ls_weighting_scheme calc
_refine_ls_wR_factor_gt 0.1428
_refine_ls_wR_factor_ref 0.1477
_reflns_number_gt 5329
_reflns_number_total 6106
_reflns_threshold_expression >2sigma(I)
_cod_data_source_file b914736e.txt
_cod_data_source_block mkt380m
_cod_depositor_comments
;
The following automatic conversions were performed:
'_symmetry_cell_setting' value 'Triclinic' changed to 'triclinic'
according to '/home/saulius/struct/CIF-dictionaries/cif_core.dic'
dictionary named 'cif_core.dic' version 2.4.1 from 2010-06-29.

Automatic conversion script
Id: cif_fix_enum 1527 2010-12-29 10:47:43Z saulius 
;
_cod_original_sg_symbol_H-M P-1
_cod_database_code 7104777
_contact_crystallographer_name 'Britt Vanchura'
_contact_crystallographer_email vanchura@msu.edu

loop_
_symmetry_equiv_pos_as_xyz
'x, y, z'
'-x, -y, -z'

loop_
_atom_site_label
_atom_site_type_symbol
_atom_site_fract_x
_atom_site_fract_y
_atom_site_fract_z
_atom_site_U_iso_or_equiv
_atom_site_adp_type
_atom_site_occupancy
_atom_site_symmetry_multiplicity
_atom_site_calc_flag
_atom_site_refinement_flags
_atom_site_disorder_assembly
_atom_site_disorder_group
B1 B 0.7636(8) 0.2441(9) 0.3104(6) 0.021(2) Uani 1 1 d . . .
B3 B 0.7516(9) 0.4544(9) 0.2053(6) 0.021(2) Uani 1 1 d . . .
B2 B 0.9574(9) 0.3390(9) 0.2836(6) 0.019(2) Uani 1 1 d . . .
C11 C 1.0417(8) -0.0408(8) 0.2897(5) 0.026(2) Uani 1 1 d . . .
C12 C 1.2142(8) 0.1068(8) 0.1849(6) 0.027(2) Uani 1 1 d . . .
C13 C 1.0482(8) 0.0482(8) 0.1103(5) 0.0233(19) Uani 1 1 d . . .
H13A H 1.0948 0.0887 0.0635 0.028 Uiso 1 1 calc R . .
H13B H 1.0896 -0.0386 0.1174 0.028 Uiso 1 1 calc R . .
C14 C 0.9171(8) 0.0762(8) 0.0921(5) 0.025(2) Uani 1 1 d . . .
H14A H 0.8806 0.0156 0.1284 0.030 Uiso 1 1 calc R . .
H14B H 0.9227 0.0694 0.0361 0.030 Uiso 1 1 calc R . .
C15 C 0.6568(9) 0.2109(9) 0.1087(6) 0.032(2) Uani 1 1 d . . .
C16 C 0.8534(8) 0.3321(8) 0.0039(6) 0.029(2) Uani 1 1 d . . .
C31 C 0.6082(9) 0.1677(10) 0.3945(6) 0.038(2) Uani 1 1 d . . .
C32 C 0.6483(9) 0.2413(9) 0.4411(6) 0.036(2) Uani 1 1 d . . .
C41 C 0.6845(9) 0.6663(8) 0.1689(6) 0.031(2) Uani 1 1 d . . .
C42 C 0.5793(9) 0.6191(9) 0.2277(6) 0.037(2) Uani 1 1 d . . .
C51 C 1.0492(9) 0.4578(8) 0.3198(6) 0.030(2) Uani 1 1 d . . .
C52 C 1.0221(8) 0.3587(8) 0.3931(6) 0.027(2) Uani 1 1 d . . .
C111 C 1.1528(9) -0.1540(8) 0.2842(6) 0.033(2) Uani 1 1 d . . .
H11G H 1.2257 -0.1389 0.2900 0.049 Uiso 1 1 calc R . .
H11H H 1.1647 -0.1740 0.2318 0.049 Uiso 1 1 calc R . .
H11I H 1.1383 -0.2205 0.3272 0.049 Uiso 1 1 calc R . .
C112 C 1.0207(9) -0.0067(8) 0.3730(6) 0.031(2) Uani 1 1 d . . .
H11D H 1.0087 -0.0738 0.4164 0.047 Uiso 1 1 calc R . .
H11E H 0.9485 0.0630 0.3762 0.047 Uiso 1 1 calc R . .
H11F H 1.0917 0.0119 0.3783 0.047 Uiso 1 1 calc R . .
C113 C 0.9261(8) -0.0722(8) 0.2847(6) 0.030(2) Uani 1 1 d . . .
H11A H 0.9047 -0.1253 0.3351 0.044 Uiso 1 1 calc R . .
H11B H 0.9441 -0.1120 0.2399 0.044 Uiso 1 1 calc R . .
H11C H 0.8579 0.0011 0.2759 0.044 Uiso 1 1 calc R . .
C121 C 1.2115(8) 0.2335(8) 0.1329(6) 0.030(2) Uani 1 1 d . . .
H12G H 1.1554 0.2940 0.1620 0.045 Uiso 1 1 calc R . .
H12H H 1.1843 0.2445 0.0818 0.045 Uiso 1 1 calc R . .
H12I H 1.2933 0.2413 0.1222 0.045 Uiso 1 1 calc R . .
C122 C 1.3104(9) 0.0136(9) 0.1377(6) 0.036(2) Uani 1 1 d . . .
H12D H 1.3904 0.0247 0.1295 0.054 Uiso 1 1 calc R . .
H12E H 1.2867 0.0250 0.0853 0.054 Uiso 1 1 calc R . .
H12F H 1.3141 -0.0671 0.1687 0.054 Uiso 1 1 calc R . .
C123 C 1.2582(8) 0.0925(9) 0.2654(6) 0.030(2) Uani 1 1 d . . .
H12A H 1.3366 0.1079 0.2537 0.045 Uiso 1 1 calc R . .
H12B H 1.2673 0.0112 0.2971 0.045 Uiso 1 1 calc R . .
H12C H 1.1983 0.1493 0.2960 0.045 Uiso 1 1 calc R . .
C151 C 0.6438(9) 0.0953(9) 0.1700(6) 0.036(2) Uani 1 1 d . . .
H15A H 0.5591 0.0956 0.1795 0.054 Uiso 1 1 calc R . .
H15B H 0.6674 0.0918 0.2209 0.054 Uiso 1 1 calc R . .
H15C H 0.6966 0.0257 0.1483 0.054 Uiso 1 1 calc R . .
C152 C 0.5561(9) 0.3215(9) 0.1357(6) 0.039(2) Uani 1 1 d . . .
H15D H 0.4759 0.3126 0.1404 0.058 Uiso 1 1 calc R . .
H15E H 0.5617 0.3939 0.0957 0.058 Uiso 1 1 calc R . .
H15F H 0.5677 0.3271 0.1879 0.058 Uiso 1 1 calc R . .
C153 C 0.6376(10) 0.1993(11) 0.0242(7) 0.045(3) Uani 1 1 d . . .
H15G H 0.7043 0.1333 0.0059 0.067 Uiso 1 1 calc R . .
H15H H 0.6367 0.2736 -0.0156 0.067 Uiso 1 1 calc R . .
H15I H 0.5602 0.1839 0.0305 0.067 Uiso 1 1 calc R . .
C161 C 0.9641(10) 0.3626(9) 0.0163(6) 0.035(2) Uani 1 1 d . . .
H16A H 1.0340 0.2903 0.0221 0.052 Uiso 1 1 calc R . .
H16B H 0.9428 0.3947 0.0650 0.052 Uiso 1 1 calc R . .
H16C H 0.9849 0.4220 -0.0303 0.052 Uiso 1 1 calc R . .
C162 C 0.7473(10) 0.4526(9) -0.0138(6) 0.039(2) Uani 1 1 d . . .
H16D H 0.7761 0.5069 -0.0607 0.059 Uiso 1 1 calc R . .
H16E H 0.7218 0.4893 0.0330 0.059 Uiso 1 1 calc R . .
H16F H 0.6783 0.4364 -0.0248 0.059 Uiso 1 1 calc R . .
C163 C 0.8940(10) 0.2773(9) -0.0740(5) 0.037(2) Uani 1 1 d . . .
H16G H 0.8292 0.2504 -0.0806 0.055 Uiso 1 1 calc R . .
H16H H 0.9682 0.2096 -0.0680 0.055 Uiso 1 1 calc R . .
H16I H 0.9095 0.3382 -0.1213 0.055 Uiso 1 1 calc R . .
C311 C 0.4705(10) 0.2092(13) 0.3903(7) 0.064(4) Uani 1 1 d . . .
H31D H 0.4521 0.1533 0.3683 0.096 Uiso 1 1 calc R . .
H31E H 0.4478 0.2888 0.3555 0.096 Uiso 1 1 calc R . .
H31F H 0.4244 0.2117 0.4445 0.096 Uiso 1 1 calc R . .
C312 C 0.6503(13) 0.0320(11) 0.4254(8) 0.067(4) Uani 1 1 d . . .
H31A H 0.6380 -0.0067 0.3874 0.101 Uiso 1 1 calc R . .
H31B H 0.6031 0.0110 0.4782 0.101 Uiso 1 1 calc R . .
H31C H 0.7368 0.0051 0.4304 0.101 Uiso 1 1 calc R . .
C321 C 0.5572(12) 0.3634(11) 0.4483(8) 0.063(4) Uani 1 1 d . . .
H32D H 0.5985 0.4132 0.4586 0.094 Uiso 1 1 calc R . .
H32E H 0.4916 0.3538 0.4929 0.094 Uiso 1 1 calc R . .
H32F H 0.5232 0.4017 0.3981 0.094 Uiso 1 1 calc R . .
C322 C 0.6816(11) 0.1713(13) 0.5249(7) 0.063(4) Uani 1 1 d . . .
H32A H 0.7417 0.0938 0.5204 0.095 Uiso 1 1 calc R . .
H32B H 0.6084 0.1594 0.5612 0.095 Uiso 1 1 calc R . .
H32C H 0.7158 0.2163 0.5464 0.095 Uiso 1 1 calc R . .
C411 C 0.6461(12) 0.7607(10) 0.0932(7) 0.059(4) Uani 1 1 d . . .
H41A H 0.7161 0.7858 0.0620 0.089 Uiso 1 1 calc R . .
H41B H 0.5812 0.8297 0.1090 0.089 Uiso 1 1 calc R . .
H41C H 0.6166 0.7267 0.0603 0.089 Uiso 1 1 calc R . .
C412 C 0.7533(11) 0.7104(10) 0.2123(8) 0.055(3) Uani 1 1 d . . .
H41D H 0.7722 0.6528 0.2626 0.082 Uiso 1 1 calc R . .
H41E H 0.7025 0.7878 0.2243 0.082 Uiso 1 1 calc R . .
H41F H 0.8289 0.7185 0.1777 0.082 Uiso 1 1 calc R . .
C421 C 0.4824(11) 0.6223(11) 0.1810(9) 0.063(4) Uani 1 1 d . . .
H42A H 0.5218 0.5777 0.1384 0.094 Uiso 1 1 calc R . .
H42B H 0.4408 0.7052 0.1571 0.094 Uiso 1 1 calc R . .
H42C H 0.4230 0.5862 0.2180 0.094 Uiso 1 1 calc R . .
C422 C 0.5201(12) 0.6793(10) 0.2995(7) 0.062(4) Uani 1 1 d . . .
H42D H 0.4658 0.6372 0.3366 0.094 Uiso 1 1 calc R . .
H42E H 0.4734 0.7624 0.2802 0.094 Uiso 1 1 calc R . .
H42F H 0.5835 0.6769 0.3276 0.094 Uiso 1 1 calc R . .
C511 C 1.0030(11) 0.5866(9) 0.3343(7) 0.045(3) Uani 1 1 d . . .
H51A H 1.0172 0.6424 0.2835 0.068 Uiso 1 1 calc R . .
H51B H 1.0468 0.5913 0.3736 0.068 Uiso 1 1 calc R . .
H51C H 0.9158 0.6074 0.3549 0.068 Uiso 1 1 calc R . .
C512 C 1.1847(10) 0.4303(10) 0.2807(6) 0.041(3) Uani 1 1 d . . .
H51D H 1.2161 0.3480 0.2737 0.061 Uiso 1 1 calc R . .
H51E H 1.2318 0.4410 0.3156 0.061 Uiso 1 1 calc R . .
H51F H 1.1918 0.4847 0.2282 0.061 Uiso 1 1 calc R . .
C521 C 0.9026(9) 0.4060(10) 0.4494(6) 0.041(3) Uani 1 1 d . . .
H52D H 0.8350 0.4425 0.4183 0.061 Uiso 1 1 calc R . .
H52E H 0.9107 0.4657 0.4734 0.061 Uiso 1 1 calc R . .
H52F H 0.8867 0.3398 0.4922 0.061 Uiso 1 1 calc R . .
C522 C 1.1257(10) 0.2883(9) 0.4441(6) 0.038(2) Uani 1 1 d . . .
H52A H 1.0989 0.2297 0.4887 0.057 Uiso 1 1 calc R . .
H52B H 1.1461 0.3434 0.4656 0.057 Uiso 1 1 calc R . .
H52C H 1.1975 0.2471 0.4103 0.057 Uiso 1 1 calc R . .
Ir1 Ir 0.88108(3) 0.28275(3) 0.207709(18) 0.01730(16) Uani 1 1 d . . .
O31 O 0.6725(6) 0.1953(6) 0.3111(4) 0.0343(16) Uani 1 1 d . . .
O32 O 0.7584(6) 0.2607(6) 0.3874(4) 0.0323(15) Uani 1 1 d . . .
O41 O 0.7699(5) 0.5562(5) 0.1449(4) 0.0274(14) Uani 1 1 d . . .
O42 O 0.6439(6) 0.4928(6) 0.2579(4) 0.0383(17) Uani 1 1 d . . .
O51 O 0.9811(6) 0.4538(5) 0.2599(4) 0.0279(14) Uani 1 1 d . . .
O52 O 1.0026(5) 0.2754(5) 0.3544(3) 0.0218(13) Uani 1 1 d . . .
P1 P 1.0496(2) 0.0976(2) 0.20405(14) 0.0195(5) Uani 1 1 d . . .
P2 P 0.8131(2) 0.2289(2) 0.10457(14) 0.0203(5) Uani 1 1 d . . .

loop_
_atom_site_aniso_label
_atom_site_aniso_U_11
_atom_site_aniso_U_22
_atom_site_aniso_U_33
_atom_site_aniso_U_23
_atom_site_aniso_U_13
_atom_site_aniso_U_12
B1 0.008(5) 0.022(5) 0.034(6) -0.006(4) -0.008(4) -0.005(4)
B3 0.008(5) 0.018(5) 0.031(5) -0.002(4) -0.010(4) 0.006(4)
B2 0.011(5) 0.024(5) 0.031(5) -0.011(4) -0.008(4) -0.009(4)
C11 0.025(5) 0.022(5) 0.034(5) 0.006(4) -0.012(4) -0.015(4)
C12 0.011(4) 0.030(5) 0.042(5) -0.006(4) -0.005(4) -0.011(4)
C13 0.016(4) 0.020(5) 0.038(5) -0.009(4) -0.007(4) -0.006(4)
C14 0.024(5) 0.030(5) 0.030(5) -0.010(4) -0.010(4) -0.013(4)
C15 0.023(5) 0.041(6) 0.042(6) -0.013(5) -0.014(4) -0.013(4)
C16 0.025(5) 0.024(5) 0.039(5) -0.004(4) -0.008(4) -0.009(4)
C31 0.018(5) 0.060(7) 0.039(6) -0.010(5) 0.004(4) -0.022(5)
C32 0.025(5) 0.046(6) 0.035(5) 0.000(5) -0.001(4) -0.016(5)
C41 0.026(5) 0.027(5) 0.035(5) -0.008(4) -0.008(4) 0.001(4)
C42 0.023(5) 0.034(6) 0.045(6) -0.007(5) -0.005(4) 0.001(4)
C51 0.040(6) 0.028(5) 0.036(5) -0.005(4) -0.022(4) -0.017(4)
C52 0.025(5) 0.030(5) 0.034(5) -0.013(4) -0.012(4) -0.010(4)
C111 0.023(5) 0.024(5) 0.053(6) -0.002(4) -0.017(5) -0.008(4)
C112 0.023(5) 0.031(5) 0.039(5) -0.001(4) -0.006(4) -0.013(4)
C113 0.020(5) 0.026(5) 0.046(6) -0.004(4) -0.008(4) -0.011(4)
C121 0.015(5) 0.038(6) 0.043(6) -0.007(4) -0.004(4) -0.015(4)
C122 0.018(5) 0.041(6) 0.053(6) -0.019(5) -0.001(4) -0.010(4)
C123 0.016(5) 0.035(5) 0.048(6) -0.007(4) -0.011(4) -0.014(4)
C151 0.022(5) 0.037(6) 0.057(7) -0.008(5) -0.010(5) -0.018(5)
C152 0.022(5) 0.049(7) 0.054(6) -0.012(5) -0.018(5) -0.012(5)
C153 0.030(6) 0.063(8) 0.053(7) -0.021(6) -0.016(5) -0.017(5)
C161 0.051(7) 0.032(6) 0.030(5) -0.004(4) 0.002(5) -0.029(5)
C162 0.051(7) 0.031(6) 0.037(6) 0.000(4) -0.017(5) -0.013(5)
C163 0.048(7) 0.038(6) 0.028(5) -0.009(4) -0.004(5) -0.018(5)
C311 0.025(6) 0.107(11) 0.056(8) -0.006(7) 0.002(5) -0.030(7)
C312 0.075(10) 0.053(8) 0.064(8) -0.008(6) 0.022(7) -0.033(7)
C321 0.051(8) 0.060(8) 0.062(8) -0.012(6) 0.022(6) -0.019(7)
C322 0.040(7) 0.103(11) 0.047(7) 0.009(7) -0.018(6) -0.033(7)
C411 0.061(8) 0.033(6) 0.050(7) 0.001(5) 0.003(6) 0.011(6)
C412 0.042(7) 0.034(6) 0.091(9) -0.022(6) -0.022(6) -0.001(5)
C421 0.031(7) 0.042(7) 0.112(11) -0.016(7) -0.029(7) 0.004(5)
C422 0.055(8) 0.041(7) 0.057(7) -0.004(6) 0.005(6) 0.013(6)
C511 0.066(8) 0.030(6) 0.059(7) -0.005(5) -0.040(6) -0.021(5)
C512 0.041(6) 0.047(6) 0.049(6) 0.002(5) -0.021(5) -0.030(5)
C521 0.031(6) 0.057(7) 0.044(6) -0.024(5) -0.005(5) -0.015(5)
C522 0.038(6) 0.037(6) 0.049(6) 0.004(5) -0.026(5) -0.022(5)
Ir1 0.0099(2) 0.0199(2) 0.0269(2) -0.00471(14) -0.00609(14) -0.00864(15)
O31 0.034(4) 0.053(4) 0.028(3) -0.006(3) -0.001(3) -0.032(3)
O32 0.026(4) 0.053(4) 0.025(3) -0.009(3) -0.001(3) -0.021(3)
O41 0.018(3) 0.022(3) 0.036(3) -0.005(3) -0.004(3) 0.001(3)
O42 0.025(4) 0.024(4) 0.048(4) 0.000(3) 0.003(3) 0.002(3)
O51 0.027(4) 0.028(3) 0.037(4) -0.004(3) -0.015(3) -0.015(3)
O52 0.018(3) 0.023(3) 0.032(3) -0.006(3) -0.012(3) -0.010(3)
P1 0.0115(11) 0.0208(12) 0.0310(12) -0.0044(9) -0.0059(9) -0.0102(9)
P2 0.0145(11) 0.0230(12) 0.0302(12) -0.0051(9) -0.0099(9) -0.0102(9)

loop_
_atom_type_symbol
_atom_type_description
_atom_type_scat_dispersion_real
_atom_type_scat_dispersion_imag
_atom_type_scat_source
C C 0.0033 0.0016 'International Tables Vol C Tables 4.2.6.8 and 6.1.1.4'
H H 0.0000 0.0000 'International Tables Vol C Tables 4.2.6.8 and 6.1.1.4'
B B 0.0013 0.0007 'International Tables Vol C Tables 4.2.6.8 and 6.1.1.4'
O O 0.0106 0.0060 'International Tables Vol C Tables 4.2.6.8 and 6.1.1.4'
P P 0.1023 0.0942 'International Tables Vol C Tables 4.2.6.8 and 6.1.1.4'
Ir Ir -1.4442 7.9887 'International Tables Vol C Tables 4.2.6.8 and 6.1.1.4'

loop_
_geom_angle_atom_site_label_1
_geom_angle_atom_site_label_2
_geom_angle_atom_site_label_3
_geom_angle
_geom_angle_site_symmetry_1
_geom_angle_site_symmetry_3
_geom_angle_publ_flag
O32 B1 O31 109.9(8) . . ?
O32 B1 Ir1 128.1(7) . . ?
O31 B1 Ir1 122.0(7) . . ?
O42 B3 O41 108.6(7) . . ?
O42 B3 Ir1 130.4(7) . . ?
O41 B3 Ir1 120.9(6) . . ?
O52 B2 O51 109.3(7) . . ?
O52 B2 Ir1 128.9(6) . . ?
O51 B2 Ir1 121.6(6) . . ?
C111 C11 C112 110.5(7) . . ?
C111 C11 C113 107.3(7) . . ?
C112 C11 C113 107.5(8) . . ?
C111 C11 P1 115.2(6) . . ?
C112 C11 P1 109.1(6) . . ?
C113 C11 P1 106.8(6) . . ?
C123 C12 C121 108.0(7) . . ?
C123 C12 C122 108.5(8) . . ?
C121 C12 C122 107.4(8) . . ?
C123 C12 P1 111.2(6) . . ?
C121 C12 P1 107.3(6) . . ?
C122 C12 P1 114.2(6) . . ?
C14 C13 P1 113.1(6) . . ?
C14 C13 H13A 109.0 . . ?
P1 C13 H13A 109.0 . . ?
C14 C13 H13B 109.0 . . ?
P1 C13 H13B 109.0 . . ?
H13A C13 H13B 107.8 . . ?
C13 C14 P2 113.7(6) . . ?
C13 C14 H14A 108.8 . . ?
P2 C14 H14A 108.8 . . ?
C13 C14 H14B 108.8 . . ?
P2 C14 H14B 108.8 . . ?
H14A C14 H14B 107.7 . . ?
C151 C15 C152 109.5(8) . . ?
C151 C15 C153 106.1(8) . . ?
C152 C15 C153 110.0(8) . . ?
C151 C15 P2 110.6(6) . . ?
C152 C15 P2 108.0(6) . . ?
C153 C15 P2 112.6(7) . . ?
C161 C16 C162 107.9(8) . . ?
C161 C16 C163 107.4(8) . . ?
C162 C16 C163 107.8(8) . . ?
C161 C16 P2 104.3(6) . . ?
C162 C16 P2 112.3(6) . . ?
C163 C16 P2 116.7(6) . . ?
O31 C31 C312 108.0(8) . . ?
O31 C31 C311 107.6(8) . . ?
C312 C31 C311 108.8(10) . . ?
O31 C31 C32 102.7(7) . . ?
C312 C31 C32 114.6(9) . . ?
C311 C31 C32 114.6(9) . . ?
O32 C32 C321 107.7(8) . . ?
O32 C32 C322 109.1(8) . . ?
C321 C32 C322 109.2(10) . . ?
O32 C32 C31 102.0(7) . . ?
C321 C32 C31 114.7(9) . . ?
C322 C32 C31 113.8(9) . . ?
O41 C41 C411 109.2(7) . . ?
O41 C41 C412 107.0(8) . . ?
C411 C41 C412 109.7(10) . . ?
O41 C41 C42 101.8(7) . . ?
C411 C41 C42 115.6(9) . . ?
C412 C41 C42 112.9(9) . . ?
O42 C42 C422 109.0(8) . . ?
O42 C42 C421 107.1(9) . . ?
C422 C42 C421 111.2(10) . . ?
O42 C42 C41 102.6(7) . . ?
C422 C42 C41 114.9(10) . . ?
C421 C42 C41 111.5(9) . . ?
O51 C51 C512 106.7(7) . . ?
O51 C51 C511 108.1(7) . . ?
C512 C51 C511 108.6(8) . . ?
O51 C51 C52 102.4(7) . . ?
C512 C51 C52 114.1(8) . . ?
C511 C51 C52 116.2(8) . . ?
O52 C52 C522 108.1(7) . . ?
O52 C52 C521 107.4(7) . . ?
C522 C52 C521 109.2(8) . . ?
O52 C52 C51 102.8(7) . . ?
C522 C52 C51 116.1(8) . . ?
C521 C52 C51 112.6(8) . . ?
C11 C111 H11G 109.5 . . ?
C11 C111 H11H 109.5 . . ?
H11G C111 H11H 109.5 . . ?
C11 C111 H11I 109.5 . . ?
H11G C111 H11I 109.5 . . ?
H11H C111 H11I 109.5 . . ?
C11 C112 H11D 109.5 . . ?
C11 C112 H11E 109.5 . . ?
H11D C112 H11E 109.5 . . ?
C11 C112 H11F 109.5 . . ?
H11D C112 H11F 109.5 . . ?
H11E C112 H11F 109.5 . . ?
C11 C113 H11A 109.5 . . ?
C11 C113 H11B 109.5 . . ?
H11A C113 H11B 109.5 . . ?
C11 C113 H11C 109.5 . . ?
H11A C113 H11C 109.5 . . ?
H11B C113 H11C 109.5 . . ?
C12 C121 H12G 109.5 . . ?
C12 C121 H12H 109.5 . . ?
H12G C121 H12H 109.5 . . ?
C12 C121 H12I 109.5 . . ?
H12G C121 H12I 109.5 . . ?
H12H C121 H12I 109.5 . . ?
C12 C122 H12D 109.5 . . ?
C12 C122 H12E 109.5 . . ?
H12D C122 H12E 109.5 . . ?
C12 C122 H12F 109.5 . . ?
H12D C122 H12F 109.5 . . ?
H12E C122 H12F 109.5 . . ?
C12 C123 H12A 109.5 . . ?
C12 C123 H12B 109.5 . . ?
H12A C123 H12B 109.5 . . ?
C12 C123 H12C 109.5 . . ?
H12A C123 H12C 109.5 . . ?
H12B C123 H12C 109.5 . . ?
C15 C151 H15A 109.5 . . ?
C15 C151 H15B 109.5 . . ?
H15A C151 H15B 109.5 . . ?
C15 C151 H15C 109.5 . . ?
H15A C151 H15C 109.5 . . ?
H15B C151 H15C 109.5 . . ?
C15 C152 H15D 109.5 . . ?
C15 C152 H15E 109.5 . . ?
H15D C152 H15E 109.5 . . ?
C15 C152 H15F 109.5 . . ?
H15D C152 H15F 109.5 . . ?
H15E C152 H15F 109.5 . . ?
C15 C153 H15G 109.5 . . ?
C15 C153 H15H 109.5 . . ?
H15G C153 H15H 109.5 . . ?
C15 C153 H15I 109.5 . . ?
H15G C153 H15I 109.5 . . ?
H15H C153 H15I 109.5 . . ?
C16 C161 H16A 109.5 . . ?
C16 C161 H16B 109.5 . . ?
H16A C161 H16B 109.5 . . ?
C16 C161 H16C 109.5 . . ?
H16A C161 H16C 109.5 . . ?
H16B C161 H16C 109.5 . . ?
C16 C162 H16D 109.5 . . ?
C16 C162 H16E 109.5 . . ?
H16D C162 H16E 109.5 . . ?
C16 C162 H16F 109.5 . . ?
H16D C162 H16F 109.5 . . ?
H16E C162 H16F 109.5 . . ?
C16 C163 H16G 109.5 . . ?
C16 C163 H16H 109.5 . . ?
H16G C163 H16H 109.5 . . ?
C16 C163 H16I 109.5 . . ?
H16G C163 H16I 109.5 . . ?
H16H C163 H16I 109.5 . . ?
C31 C311 H31D 109.5 . . ?
C31 C311 H31E 109.5 . . ?
H31D C311 H31E 109.5 . . ?
C31 C311 H31F 109.5 . . ?
H31D C311 H31F 109.5 . . ?
H31E C311 H31F 109.5 . . ?
C31 C312 H31A 109.5 . . ?
C31 C312 H31B 109.5 . . ?
H31A C312 H31B 109.5 . . ?
C31 C312 H31C 109.5 . . ?
H31A C312 H31C 109.5 . . ?
H31B C312 H31C 109.5 . . ?
C32 C321 H32D 109.5 . . ?
C32 C321 H32E 109.5 . . ?
H32D C321 H32E 109.5 . . ?
C32 C321 H32F 109.5 . . ?
H32D C321 H32F 109.5 . . ?
H32E C321 H32F 109.5 . . ?
C32 C322 H32A 109.5 . . ?
C32 C322 H32B 109.5 . . ?
H32A C322 H32B 109.5 . . ?
C32 C322 H32C 109.5 . . ?
H32A C322 H32C 109.5 . . ?
H32B C322 H32C 109.5 . . ?
C41 C411 H41A 109.5 . . ?
C41 C411 H41B 109.5 . . ?
H41A C411 H41B 109.5 . . ?
C41 C411 H41C 109.5 . . ?
H41A C411 H41C 109.5 . . ?
H41B C411 H41C 109.5 . . ?
C41 C412 H41D 109.5 . . ?
C41 C412 H41E 109.5 . . ?
H41D C412 H41E 109.5 . . ?
C41 C412 H41F 109.5 . . ?
H41D C412 H41F 109.5 . . ?
H41E C412 H41F 109.5 . . ?
C42 C421 H42A 109.5 . . ?
C42 C421 H42B 109.5 . . ?
H42A C421 H42B 109.5 . . ?
C42 C421 H42C 109.5 . . ?
H42A C421 H42C 109.5 . . ?
H42B C421 H42C 109.5 . . ?
C42 C422 H42D 109.5 . . ?
C42 C422 H42E 109.5 . . ?
H42D C422 H42E 109.5 . . ?
C42 C422 H42F 109.5 . . ?
H42D C422 H42F 109.5 . . ?
H42E C422 H42F 109.5 . . ?
C51 C511 H51A 109.5 . . ?
C51 C511 H51B 109.5 . . ?
H51A C511 H51B 109.5 . . ?
C51 C511 H51C 109.5 . . ?
H51A C511 H51C 109.5 . . ?
H51B C511 H51C 109.5 . . ?
C51 C512 H51D 109.5 . . ?
C51 C512 H51E 109.5 . . ?
H51D C512 H51E 109.5 . . ?
C51 C512 H51F 109.5 . . ?
H51D C512 H51F 109.5 . . ?
H51E C512 H51F 109.5 . . ?
C52 C521 H52D 109.5 . . ?
C52 C521 H52E 109.5 . . ?
H52D C521 H52E 109.5 . . ?
C52 C521 H52F 109.5 . . ?
H52D C521 H52F 109.5 . . ?
H52E C521 H52F 109.5 . . ?
C52 C522 H52A 109.5 . . ?
C52 C522 H52B 109.5 . . ?
H52A C522 H52B 109.5 . . ?
C52 C522 H52C 109.5 . . ?
H52A C522 H52C 109.5 . . ?
H52B C522 H52C 109.5 . . ?
B1 Ir1 B3 80.5(4) . . ?
B1 Ir1 B2 84.5(4) . . ?
B3 Ir1 B2 82.6(4) . . ?
B1 Ir1 P1 105.1(3) . . ?
B3 Ir1 P1 172.9(3) . . ?
B2 Ir1 P1 93.5(3) . . ?
B1 Ir1 P2 103.5(3) . . ?
B3 Ir1 P2 97.8(3) . . ?
B2 Ir1 P2 171.9(3) . . ?
P1 Ir1 P2 85.25(8) . . ?
B1 O31 C31 110.1(7) . . ?
B1 O32 C32 111.2(7) . . ?
B3 O41 C41 109.3(7) . . ?
B3 O42 C42 110.4(7) . . ?
B2 O51 C51 107.9(6) . . ?
B2 O52 C52 108.7(6) . . ?
C13 P1 C11 103.2(4) . . ?
C13 P1 C12 101.1(4) . . ?
C11 P1 C12 107.8(4) . . ?
C13 P1 Ir1 106.4(3) . . ?
C11 P1 Ir1 118.2(3) . . ?
C12 P1 Ir1 117.8(3) . . ?
C14 P2 C16 103.6(4) . . ?
C14 P2 C15 100.6(4) . . ?
C16 P2 C15 109.7(4) . . ?
C14 P2 Ir1 107.3(3) . . ?
C16 P2 Ir1 105.9(3) . . ?
C15 P2 Ir1 127.3(3) . . ?

loop_
_geom_bond_atom_site_label_1
_geom_bond_atom_site_label_2
_geom_bond_distance
_geom_bond_site_symmetry_2
_geom_bond_publ_flag
B1 O32 1.373(11) . ?
B1 O31 1.380(11) . ?
B1 Ir1 2.013(10) . ?
B3 O42 1.376(11) . ?
B3 O41 1.411(12) . ?
B3 Ir1 2.082(9) . ?
B2 O52 1.356(11) . ?
B2 O51 1.433(11) . ?
B2 Ir1 2.098(9) . ?
C11 C111 1.521(13) . ?
C11 C112 1.537(13) . ?
C11 C113 1.548(12) . ?
C11 P1 1.902(9) . ?
C12 C123 1.529(13) . ?
C12 C121 1.530(13) . ?
C12 C122 1.538(13) . ?
C12 P1 1.906(9) . ?
C13 C14 1.533(11) . ?
C13 P1 1.868(8) . ?
C13 H13A 0.9700 . ?
C13 H13B 0.9700 . ?
C14 P2 1.850(9) . ?
C14 H14A 0.9700 . ?
C14 H14B 0.9700 . ?
C15 C151 1.524(14) . ?
C15 C152 1.533(13) . ?
C15 C153 1.568(13) . ?
C15 P2 1.892(9) . ?
C16 C161 1.533(13) . ?
C16 C162 1.546(13) . ?
C16 C163 1.555(12) . ?
C16 P2 1.892(9) . ?
C31 O31 1.459(11) . ?
C31 C312 1.504(16) . ?
C31 C311 1.516(14) . ?
C31 C32 1.582(14) . ?
C32 O32 1.444(11) . ?
C32 C321 1.497(15) . ?
C32 C322 1.511(14) . ?
C41 O41 1.449(10) . ?
C41 C411 1.506(14) . ?
C41 C412 1.509(15) . ?
C41 C42 1.561(14) . ?
C42 O42 1.443(11) . ?
C42 C422 1.505(15) . ?
C42 C421 1.514(15) . ?
C51 O51 1.457(10) . ?
C51 C512 1.519(14) . ?
C51 C511 1.523(13) . ?
C51 C52 1.532(13) . ?
C52 O52 1.448(10) . ?
C52 C522 1.517(12) . ?
C52 C521 1.521(13) . ?
C111 H11G 0.9600 . ?
C111 H11H 0.9600 . ?
C111 H11I 0.9600 . ?
C112 H11D 0.9600 . ?
C112 H11E 0.9600 . ?
C112 H11F 0.9600 . ?
C113 H11A 0.9600 . ?
C113 H11B 0.9600 . ?
C113 H11C 0.9600 . ?
C121 H12G 0.9600 . ?
C121 H12H 0.9600 . ?
C121 H12I 0.9600 . ?
C122 H12D 0.9600 . ?
C122 H12E 0.9600 . ?
C122 H12F 0.9600 . ?
C123 H12A 0.9600 . ?
C123 H12B 0.9600 . ?
C123 H12C 0.9600 . ?
C151 H15A 0.9600 . ?
C151 H15B 0.9600 . ?
C151 H15C 0.9600 . ?
C152 H15D 0.9600 . ?
C152 H15E 0.9600 . ?
C152 H15F 0.9600 . ?
C153 H15G 0.9600 . ?
C153 H15H 0.9600 . ?
C153 H15I 0.9600 . ?
C161 H16A 0.9600 . ?
C161 H16B 0.9600 . ?
C161 H16C 0.9600 . ?
C162 H16D 0.9600 . ?
C162 H16E 0.9600 . ?
C162 H16F 0.9600 . ?
C163 H16G 0.9600 . ?
C163 H16H 0.9600 . ?
C163 H16I 0.9600 . ?
C311 H31D 0.9600 . ?
C311 H31E 0.9600 . ?
C311 H31F 0.9600 . ?
C312 H31A 0.9600 . ?
C312 H31B 0.9600 . ?
C312 H31C 0.9600 . ?
C321 H32D 0.9600 . ?
C321 H32E 0.9600 . ?
C321 H32F 0.9600 . ?
C322 H32A 0.9600 . ?
C322 H32B 0.9600 . ?
C322 H32C 0.9600 . ?
C411 H41A 0.9600 . ?
C411 H41B 0.9600 . ?
C411 H41C 0.9600 . ?
C412 H41D 0.9600 . ?
C412 H41E 0.9600 . ?
C412 H41F 0.9600 . ?
C421 H42A 0.9600 . ?
C421 H42B 0.9600 . ?
C421 H42C 0.9600 . ?
C422 H42D 0.9600 . ?
C422 H42E 0.9600 . ?
C422 H42F 0.9600 . ?
C511 H51A 0.9600 . ?
C511 H51B 0.9600 . ?
C511 H51C 0.9600 . ?
C512 H51D 0.9600 . ?
C512 H51E 0.9600 . ?
C512 H51F 0.9600 . ?
C521 H52D 0.9600 . ?
C521 H52E 0.9600 . ?
C521 H52F 0.9600 . ?
C522 H52A 0.9600 . ?
C522 H52B 0.9600 . ?
C522 H52C 0.9600 . ?
Ir1 P1 2.400(2) . ?
Ir1 P2 2.415(2) . ?

loop_
_geom_torsion_atom_site_label_1
_geom_torsion_atom_site_label_2
_geom_torsion_atom_site_label_3
_geom_torsion_atom_site_label_4
_geom_torsion
_geom_torsion_site_symmetry_1
_geom_torsion_site_symmetry_2
_geom_torsion_site_symmetry_3
_geom_torsion_site_symmetry_4
_geom_torsion_publ_flag
P1 C13 C14 P2 43.1(8) . . . . ?
O31 C31 C32 O32 -19.6(9) . . . . ?
C312 C31 C32 O32 97.2(9) . . . . ?
C311 C31 C32 O32 -136.0(9) . . . . ?
O31 C31 C32 C321 96.5(9) . . . . ?
C312 C31 C32 C321 -146.7(10) . . . . ?
C311 C31 C32 C321 -19.9(13) . . . . ?
O31 C31 C32 C322 -136.9(9) . . . . ?
C312 C31 C32 C322 -20.1(12) . . . . ?
C311 C31 C32 C322 106.7(11) . . . . ?
O41 C41 C42 O42 26.4(9) . . . . ?
C411 C41 C42 O42 144.6(9) . . . . ?
C412 C41 C42 O42 -88.0(9) . . . . ?
O41 C41 C42 C422 144.4(8) . . . . ?
C411 C41 C42 C422 -97.3(11) . . . . ?
C412 C41 C42 C422 30.1(12) . . . . ?
O41 C41 C42 C421 -87.9(9) . . . . ?
C411 C41 C42 C421 30.3(12) . . . . ?
C412 C41 C42 C421 157.7(9) . . . . ?
O51 C51 C52 O52 28.5(8) . . . . ?
C512 C51 C52 O52 -86.4(8) . . . . ?
C511 C51 C52 O52 146.0(8) . . . . ?
O51 C51 C52 C522 146.3(8) . . . . ?
C512 C51 C52 C522 31.4(11) . . . . ?
C511 C51 C52 C522 -96.2(10) . . . . ?
O51 C51 C52 C521 -86.8(8) . . . . ?
C512 C51 C52 C521 158.3(8) . . . . ?
C511 C51 C52 C521 30.7(11) . . . . ?
O32 B1 Ir1 B3 -82.2(8) . . . . ?
O31 B1 Ir1 B3 97.3(8) . . . . ?
O32 B1 Ir1 B2 1.2(8) . . . . ?
O31 B1 Ir1 B2 -179.4(8) . . . . ?
O32 B1 Ir1 P1 93.3(8) . . . . ?
O31 B1 Ir1 P1 -87.2(7) . . . . ?
O32 B1 Ir1 P2 -178.0(7) . . . . ?
O31 B1 Ir1 P2 1.5(8) . . . . ?
O42 B3 Ir1 B1 -1.3(9) . . . . ?
O41 B3 Ir1 B1 175.5(8) . . . . ?
O42 B3 Ir1 B2 -87.0(9) . . . . ?
O41 B3 Ir1 B2 89.8(8) . . . . ?
O42 B3 Ir1 P1 -144.1(16) . . . . ?
O41 B3 Ir1 P1 33(3) . . . . ?
O42 B3 Ir1 P2 101.2(9) . . . . ?
O41 B3 Ir1 P2 -82.0(7) . . . . ?
O52 B2 Ir1 B1 55.7(8) . . . . ?
O51 B2 Ir1 B1 -131.3(7) . . . . ?
O52 B2 Ir1 B3 136.9(9) . . . . ?
O51 B2 Ir1 B3 -50.2(7) . . . . ?
O52 B2 Ir1 P1 -49.1(8) . . . . ?
O51 B2 Ir1 P1 123.8(7) . . . . ?
O52 B2 Ir1 P2 -130.0(16) . . . . ?
O51 B2 Ir1 P2 43(2) . . . . ?
O32 B1 O31 C31 -5.0(10) . . . . ?
Ir1 B1 O31 C31 175.5(6) . . . . ?
C312 C31 O31 B1 -106.0(10) . . . . ?
C311 C31 O31 B1 136.8(9) . . . . ?
C32 C31 O31 B1 15.5(10) . . . . ?
O31 B1 O32 C32 -9.4(10) . . . . ?
Ir1 B1 O32 C32 170.1(7) . . . . ?
C321 C32 O32 B1 -102.9(10) . . . . ?
C322 C32 O32 B1 138.7(9) . . . . ?
C31 C32 O32 B1 18.2(10) . . . . ?
O42 B3 O41 C41 11.5(10) . . . . ?
Ir1 B3 O41 C41 -165.9(6) . . . . ?
C411 C41 O41 B3 -146.2(9) . . . . ?
C412 C41 O41 B3 95.1(9) . . . . ?
C42 C41 O41 B3 -23.5(9) . . . . ?
O41 B3 O42 C42 7.3(10) . . . . ?
Ir1 B3 O42 C42 -175.6(7) . . . . ?
C422 C42 O42 B3 -143.4(10) . . . . ?
C421 C42 O42 B3 96.2(10) . . . . ?
C41 C42 O42 B3 -21.2(10) . . . . ?
O52 B2 O51 C51 1.9(9) . . . . ?
Ir1 B2 O51 C51 -172.2(6) . . . . ?
C512 C51 O51 B2 101.1(8) . . . . ?
C511 C51 O51 B2 -142.2(8) . . . . ?
C52 C51 O51 B2 -19.1(9) . . . . ?
O51 B2 O52 C52 17.7(9) . . . . ?
Ir1 B2 O52 C52 -168.7(6) . . . . ?
C522 C52 O52 B2 -152.2(8) . . . . ?
C521 C52 O52 B2 90.0(9) . . . . ?
C51 C52 O52 B2 -29.0(9) . . . . ?
C14 C13 P1 C11 89.3(7) . . . . ?
C14 C13 P1 C12 -159.2(6) . . . . ?
C14 C13 P1 Ir1 -35.7(7) . . . . ?
C111 C11 P1 C13 64.2(7) . . . . ?
C112 C11 P1 C13 -170.8(6) . . . . ?
C113 C11 P1 C13 -54.9(7) . . . . ?
C111 C11 P1 C12 -42.3(8) . . . . ?
C112 C11 P1 C12 82.7(7) . . . . ?
C113 C11 P1 C12 -161.3(6) . . . . ?
C111 C11 P1 Ir1 -178.8(5) . . . . ?
C112 C11 P1 Ir1 -53.9(7) . . . . ?
C113 C11 P1 Ir1 62.1(7) . . . . ?
C123 C12 P1 C13 -155.8(6) . . . . ?
C121 C12 P1 C13 86.3(7) . . . . ?
C122 C12 P1 C13 -32.5(8) . . . . ?
C123 C12 P1 C11 -47.9(7) . . . . ?
C121 C12 P1 C11 -165.8(6) . . . . ?
C122 C12 P1 C11 75.3(8) . . . . ?
C123 C12 P1 Ir1 88.8(6) . . . . ?
C121 C12 P1 Ir1 -29.0(7) . . . . ?
C122 C12 P1 Ir1 -147.9(6) . . . . ?
B1 Ir1 P1 C13 116.3(4) . . . . ?
B3 Ir1 P1 C13 -102(2) . . . . ?
B2 Ir1 P1 C13 -158.4(4) . . . . ?
P2 Ir1 P1 C13 13.5(3) . . . . ?
B1 Ir1 P1 C11 1.0(4) . . . . ?
B3 Ir1 P1 C11 143(2) . . . . ?
B2 Ir1 P1 C11 86.3(4) . . . . ?
P2 Ir1 P1 C11 -101.7(3) . . . . ?
B1 Ir1 P1 C12 -131.3(4) . . . . ?
B3 Ir1 P1 C12 11(2) . . . . ?
B2 Ir1 P1 C12 -46.0(4) . . . . ?
P2 Ir1 P1 C12 126.0(3) . . . . ?
C13 C14 P2 C16 82.6(7) . . . . ?
C13 C14 P2 C15 -164.0(6) . . . . ?
C13 C14 P2 Ir1 -29.1(7) . . . . ?
C161 C16 P2 C14 -85.9(6) . . . . ?
C162 C16 P2 C14 157.6(6) . . . . ?
C163 C16 P2 C14 32.4(8) . . . . ?
C161 C16 P2 C15 167.4(6) . . . . ?
C162 C16 P2 C15 50.8(8) . . . . ?
C163 C16 P2 C15 -74.4(8) . . . . ?
C161 C16 P2 Ir1 26.9(6) . . . . ?
C162 C16 P2 Ir1 -89.6(6) . . . . ?
C163 C16 P2 Ir1 145.2(6) . . . . ?
C151 C15 P2 C14 49.4(8) . . . . ?
C152 C15 P2 C14 169.2(7) . . . . ?
C153 C15 P2 C14 -69.1(8) . . . . ?
C151 C15 P2 C16 158.2(7) . . . . ?
C152 C15 P2 C16 -82.0(7) . . . . ?
C153 C15 P2 C16 39.7(8) . . . . ?
C151 C15 P2 Ir1 -72.2(8) . . . . ?
C152 C15 P2 Ir1 47.6(8) . . . . ?
C153 C15 P2 Ir1 169.3(6) . . . . ?
B1 Ir1 P2 C14 -98.9(4) . . . . ?
B3 Ir1 P2 C14 179.0(4) . . . . ?
B2 Ir1 P2 C14 86.9(19) . . . . ?
P1 Ir1 P2 C14 5.5(3) . . . . ?
B1 Ir1 P2 C16 150.9(4) . . . . ?
B3 Ir1 P2 C16 68.8(4) . . . . ?
B2 Ir1 P2 C16 -23.3(19) . . . . ?
P1 Ir1 P2 C16 -104.7(3) . . . . ?
B1 Ir1 P2 C15 19.8(5) . . . . ?
B3 Ir1 P2 C15 -62.2(5) . . . . ?
B2 Ir1 P2 C15 -154.3(19) . . . . ?
P1 Ir1 P2 C15 124.3(4) . . . . ?
